data_1568706
loop_
_publ_author_name
'Kamin, Ashlyn A.'
'Moseley, Ian P.'
'Oh, Jeewhan'
'Brannan, E. J.'
'Gannon, Paige M.'
'Kaminsky, Werner'
'Zadrozny, Joseph M.'
'Xiao, Dianne J.'

_publ_section_title
;
 Geometry-dependent valence tautomerism, magnetism, and electrical
 conductivity in 1D iron-tetraoxolene chains.
;
_journal_issue 15
_journal_name_full 'Chemical science'
_journal_page_first 4083
_journal_page_last 4090
_journal_paper_doi 10.1039/d2sc06392a
_journal_volume 14
_journal_year 2023
_chemical_absolute_configuration unk
_chemical_formula_moiety 'C24 H24 Fe N2 O6'
_chemical_formula_sum 'C24 H24 Fe N2 O6'
_chemical_formula_weight 492.3
_space_group_IT_number 144
_space_group_name_Hall 'P 31'
_space_group_name_H-M_alt 'P 31'
_symmetry_cell_setting trigonal
_symmetry_Int_Tables_number 144
_symmetry_space_group_name_Hall 'P 31'
_symmetry_space_group_name_H-M 'P 31'
_atom_sites_solution_hydrogens geom
_atom_sites_solution_primary direct
_atom_sites_solution_secondary difmap
_audit_conform_dict_location ftp://ftp.iucr.org/pub/cif_core.dic
_audit_conform_dict_name cif_core.dic
_audit_conform_dict_version 2.4.5
_audit_creation_date 2022-05-25T12:22:28-00:00
_audit_creation_method 'WinGX routine CIF_UPDATE'
_audit_update_record
;
2022-10-28 deposited with the CCDC.	2023-03-20 downloaded from the CCDC.
;
_cell_angle_alpha 90
_cell_angle_beta 90
_cell_angle_gamma 120
_cell_formula_units_Z 3
_cell_length_a 10.1118(12)
_cell_length_b 10.1118(12)
_cell_length_c 18.832(3)
_cell_measurement_reflns_used 904
_cell_measurement_temperature 100(2)
_cell_measurement_theta_max 17.64
_cell_measurement_theta_min 2.33
_cell_measurement_wavelength 0.71073
_cell_volume 1667.6(4)
_computing_cell_refinement 'SAINT V8.34A integration software'
_computing_data_collection 'Bruker APEX2 software'
_computing_data_reduction 'SORTAV (Blessing, 1995)'
_computing_molecular_graphics 'ORTEP-3 for Windows (Farrugia, 2012)'
_computing_publication_material 'WinGX publication routines (Farrugia, 2012)'
_computing_structure_refinement 'SHELXL-2014/7 (Sheldrick, 2014)'
_computing_structure_solution 'SHELXS-2013/1 (Sheldrick, 2008)'
_diffrn_ambient_temperature 100(2)
_diffrn_detector 'APEX-II CCD'
_diffrn_measured_fraction_theta_full 1
_diffrn_measured_fraction_theta_max 0.999
_diffrn_measurement_device '\k-geometry diffractometer'
_diffrn_measurement_device_type 'Bruker APEX-II'
_diffrn_measurement_method '\f or \w oscillation scans'
_diffrn_orient_matrix_UB_11 -0.07633
_diffrn_orient_matrix_UB_12 0.018028
_diffrn_orient_matrix_UB_13 0.025484
_diffrn_orient_matrix_UB_21 -0.082495
_diffrn_orient_matrix_UB_22 -0.075116
_diffrn_orient_matrix_UB_23 -0.031897
_diffrn_orient_matrix_UB_31 -0.020208
_diffrn_orient_matrix_UB_32 -0.0841
_diffrn_orient_matrix_UB_33 0.033952
_diffrn_radiation_monochromator graphite
_diffrn_radiation_probe x-ray
_diffrn_radiation_type MoK\a
_diffrn_radiation_wavelength 0.71073
_diffrn_reflns_av_R_equivalents 0.1031
_diffrn_reflns_av_unetI/netI 0.1547
_diffrn_reflns_Laue_measured_fraction_full 1
_diffrn_reflns_Laue_measured_fraction_max 0.999
_diffrn_reflns_limit_h_max 12
_diffrn_reflns_limit_h_min -12
_diffrn_reflns_limit_k_max 12
_diffrn_reflns_limit_k_min -12
_diffrn_reflns_limit_l_max 22
_diffrn_reflns_limit_l_min -22
_diffrn_reflns_number 4188
_diffrn_reflns_point_group_measured_fraction_full 1
_diffrn_reflns_point_group_measured_fraction_max 0.995
_diffrn_reflns_theta_full 25
_diffrn_reflns_theta_max 25.548
_diffrn_reflns_theta_min 1.081
_diffrn_source 'sealed x-ray tube'
_diffrn_standards_number 0
_exptl_absorpt_coefficient_mu 0.722
_exptl_absorpt_correction_T_max 0.656
_exptl_absorpt_correction_T_min 0.563
_exptl_absorpt_correction_type multi-scan
_exptl_absorpt_process_details
;
        SADABS-2012/1 - Bruker AXS area detector scaling and absorption correcti
;
_exptl_crystal_colour black
_exptl_crystal_density_diffrn 1.471
_exptl_crystal_density_method 'not measured'
_exptl_crystal_description cube
_exptl_crystal_F_000 768
_exptl_crystal_size_max 0.06
_exptl_crystal_size_mid 0.06
_exptl_crystal_size_min 0.06
_refine_diff_density_max 0.406
_refine_diff_density_min -0.475
_refine_diff_density_rms 0.102
_refine_ls_abs_structure_details
;
 Twinning involves inversion, so Flack parameter cannot be determined
;
_refine_ls_extinction_method none
_refine_ls_goodness_of_fit_ref 1.009
_refine_ls_hydrogen_treatment constr
_refine_ls_matrix_type full
_refine_ls_number_constraints 0
_refine_ls_number_parameters 279
_refine_ls_number_reflns 4158
_refine_ls_number_restraints 163
_refine_ls_restrained_S_all 0.995
_refine_ls_R_factor_all 0.1232
_refine_ls_R_factor_gt 0.0609
_refine_ls_shift/su_max 0
_refine_ls_shift/su_mean 0
_refine_ls_structure_factor_coef Fsqd
_refine_ls_weighting_details 'w=1/[\s^2^(Fo^2^)+(0.0122P)^2^+0.5902P] where P=(Fo^2^+2Fc^2^)/3'
_refine_ls_weighting_scheme calc
_refine_ls_wR_factor_gt 0.0892
_refine_ls_wR_factor_ref 0.1075
_reflns_Friedel_coverage 0.992
_reflns_Friedel_fraction_full 1
_reflns_Friedel_fraction_max 0.991
_reflns_number_gt 2781
_reflns_number_total 4158
_reflns_threshold_expression 'I > 2\s(I)'
_cod_data_source_file d2sc06392a2.cif
_cod_data_source_block aak_4165_2_100k
_cod_depositor_comments 'Adding full bibliography for 1568706--1568710.cif.'
_cod_original_cell_volume 1667.6(5)
_cod_database_code 1568706
_shelx_estimated_absorpt_t_min 0.958
_shelx_estimated_absorpt_t_max 0.958
_shelx_shelxl_version_number 2014/7

loop_
_symmetry_equiv_pos_as_xyz
'x, y, z'
'-y, x-y, z+1/3'
'-x+y, -x, z+2/3'

loop_
_atom_site_label
_atom_site_type_symbol
_atom_site_fract_x
_atom_site_fract_y
_atom_site_fract_z
_atom_site_U_iso_or_equiv
_atom_site_adp_type
_atom_site_occupancy
_atom_site_site_symmetry_order
_atom_site_calc_flag
_atom_site_refinement_flags_posn
_atom_site_refinement_flags_adp
_atom_site_refinement_flags_occupancy
_atom_site_disorder_assembly
_atom_site_disorder_group
C1 C 0.718(2) 0.149(2) 0.9365(8) 0.010(4) Uani 1 1 d . U . . .
C2 C 0.630(2) 0.230(2) 0.9363(9) 0.013(5) Uani 1 1 d . U . . .
C3 C 0.662(2) 0.347(3) 0.9849(11) 0.013(3) Uani 1 1 d . U . . .
C4 C 0.5874(10) 0.4418(9) 0.9793(4) 0.012(3) Uani 1 1 d G U . . .
C5 C 0.4341(10) 0.3722(7) 0.9605(5) 0.020(4) Uani 1 1 d G U . . .
H5 H 0.376 0.2644 0.9555 0.024 Uiso 1 1 calc R U . . .
C6 C 0.3660(8) 0.4604(10) 0.9491(5) 0.025(3) Uani 1 1 d G U . . .
H6 H 0.2612 0.4129 0.9362 0.03 Uiso 1 1 calc R U . . .
C7 C 0.4511(11) 0.6182(10) 0.9564(5) 0.029(4) Uani 1 1 d G U . . .
H7 H 0.4046 0.6785 0.9486 0.035 Uiso 1 1 calc R U . . .
C8 C 0.6044(10) 0.6878(7) 0.9752(5) 0.025(4) Uani 1 1 d G U . . .
H8 H 0.6626 0.7956 0.9802 0.029 Uiso 1 1 calc R U . . .
C9 C 0.6725(8) 0.5995(10) 0.9867(4) 0.016(4) Uani 1 1 d G U . . .
H9 H 0.7773 0.6471 0.9995 0.019 Uiso 1 1 calc R U . . .
C10 C 0.776(2) 0.376(2) 1.0359(9) 0.008(4) Uani 1 1 d . U . . .
C11 C 0.858(2) 0.295(2) 1.0368(10) 0.012(4) Uani 1 1 d . U . . .
C12 C 0.834(2) 0.183(2) 0.9871(11) 0.009(3) Uani 1 1 d . U . . .
C13 C 0.9208(14) 0.1002(14) 0.9847(7) 0.017(3) Uani 1 1 d G U . . .
C14 C 0.9402(12) 0.0400(13) 1.0476(5) 0.023(4) Uani 1 1 d G U . . .
H14 H 0.8952 0.049 1.0903 0.028 Uiso 1 1 calc R U . . .
C15 C 1.0254(12) -0.0334(11) 1.0481(5) 0.028(4) Uani 1 1 d G U . . .
H15 H 1.0386 -0.0746 1.0911 0.033 Uiso 1 1 calc R U . . .
C16 C 1.0911(12) -0.0466(13) 0.9857(7) 0.025(4) Uani 1 1 d G U . . .
H16 H 1.1494 -0.0968 0.986 0.029 Uiso 1 1 calc R U . . .
C17 C 1.0717(11) 0.0136(11) 0.9227(5) 0.021(4) Uani 1 1 d G U . . .
H17 H 1.1167 0.0046 0.8801 0.026 Uiso 1 1 calc R U . . .
C18 C 0.9866(13) 0.0870(12) 0.9223(5) 0.018(4) Uani 1 1 d G U . . .
H18 H 0.9733 0.1282 0.8793 0.021 Uiso 1 1 calc R U . . .
N1 N 0.1046(14) -0.3747(14) 0.8655(6) 0.017(3) Uani 1 1 d D . . . .
C19 C 0.2169(16) -0.2484(16) 0.8363(8) 0.019(4) Uani 1 1 d D U . . .
H19 H 0.2202 -0.2381 0.786 0.022 Uiso 1 1 calc R U . . .
C20 C 0.0861(18) -0.3968(17) 0.9412(6) 0.022(4) Uani 1 1 d D U . . .
H20A H 0.1748 -0.3141 0.9653 0.033 Uiso 1 1 calc R U . . .
H20B H 0.0775 -0.4949 0.9536 0.033 Uiso 1 1 calc R U . . .
H20C H -0.0066 -0.3966 0.9561 0.033 Uiso 1 1 calc R U . . .
C21 C -0.0088(15) -0.4971(15) 0.8209(6) 0.033(3) Uani 1 1 d D U . . .
H21A H 0.0222 -0.4753 0.771 0.05 Uiso 1 1 calc R U . . .
H21B H -0.1083 -0.504 0.8272 0.05 Uiso 1 1 calc R U . . .
H21C H -0.0165 -0.5942 0.8345 0.05 Uiso 1 1 calc R U . . .
N2 N 0.5830(15) -0.3470(15) 0.7770(7) 0.024(4) Uani 1 1 d D . . . .
C22 C 0.5975(16) -0.2168(15) 0.7990(8) 0.016(4) Uani 1 1 d D U . . .
H22 H 0.6722 -0.1622 0.8344 0.019 Uiso 1 1 calc R U . . .
C23 C 0.6878(15) -0.3984(17) 0.7996(8) 0.031(4) Uani 1 1 d D U . . .
H23A H 0.7604 -0.3261 0.8342 0.047 Uiso 1 1 calc R U . . .
H23B H 0.7437 -0.4042 0.7583 0.047 Uiso 1 1 calc R U . . .
H23C H 0.6299 -0.4996 0.8215 0.047 Uiso 1 1 calc R U . . .
C24 C 0.4613(17) -0.4454(16) 0.7294(8) 0.029(4) Uani 1 1 d D U . . .
H24A H 0.3832 -0.4152 0.7289 0.044 Uiso 1 1 calc R U . . .
H24B H 0.4158 -0.5514 0.7456 0.044 Uiso 1 1 calc R U . . .
H24C H 0.5025 -0.4365 0.6814 0.044 Uiso 1 1 calc R U . . .
O1 O 0.6739(14) 0.0432(15) 0.8875(6) 0.014(3) Uani 1 1 d . . . . .
O2 O 0.5276(17) 0.1861(16) 0.8872(6) 0.014(3) Uani 1 1 d . U . . .
O3 O 0.8195(15) 0.4835(16) 1.0848(6) 0.015(3) Uani 1 1 d . . . . .
O4 O 0.9628(14) 0.3339(15) 1.0853(5) 0.012(3) Uani 1 1 d . U . . .
O5 O 0.3170(14) -0.1440(14) 0.8723(6) 0.018(3) Uani 1 1 d . . . . .
O6 O 0.5206(15) -0.1595(13) 0.7770(5) 0.016(3) Uani 1 1 d . . . . .
Fe1 Fe 0.5164(4) 0.02763(15) 0.82068(15) 0.0133(3) Uani 1 1 d . . . . .

loop_
_atom_site_aniso_label
_atom_site_aniso_U_11
_atom_site_aniso_U_22
_atom_site_aniso_U_33
_atom_site_aniso_U_23
_atom_site_aniso_U_13
_atom_site_aniso_U_12
C1 0.006(6) 0.010(7) 0.012(7) -0.003(5) 0.004(5) 0.002(5)
C2 0.014(8) 0.007(7) 0.015(8) 0.005(6) 0.002(6) 0.003(6)
C3 0.012(7) 0.012(7) 0.011(5) 0.000(6) 0.006(6) 0.004(5)
C4 0.011(7) 0.016(8) 0.010(7) -0.004(5) -0.001(5) 0.007(5)
C5 0.024(7) 0.019(7) 0.024(7) -0.001(6) -0.005(6) 0.015(6)
C6 0.021(7) 0.033(8) 0.029(6) -0.001(6) -0.008(5) 0.020(6)
C7 0.035(8) 0.026(7) 0.029(7) -0.003(6) -0.003(6) 0.018(6)
C8 0.029(7) 0.020(7) 0.031(7) -0.001(6) 0.000(6) 0.017(6)
C9 0.018(7) 0.015(7) 0.016(7) -0.007(5) 0.000(6) 0.009(6)
C10 0.011(7) 0.003(7) 0.007(7) 0.002(5) 0.001(5) 0.001(5)
C11 0.009(7) 0.011(7) 0.016(7) 0.002(6) 0.006(6) 0.004(6)
C12 0.006(6) 0.007(6) 0.012(5) -0.006(5) -0.002(5) 0.001(4)
C13 0.017(7) 0.014(7) 0.021(6) -0.001(6) -0.007(6) 0.010(5)
C14 0.028(8) 0.026(8) 0.024(7) -0.009(6) -0.001(6) 0.020(6)
C15 0.029(7) 0.032(7) 0.029(7) 0.007(6) -0.002(6) 0.021(6)
C16 0.022(8) 0.025(8) 0.036(7) -0.005(6) -0.008(7) 0.019(6)
C17 0.021(7) 0.021(7) 0.021(7) -0.005(6) 0.001(6) 0.010(6)
C18 0.021(7) 0.020(7) 0.018(7) -0.005(6) -0.002(6) 0.015(6)
N1 0.012(8) 0.013(8) 0.017(6) 0.007(6) 0.004(6) -0.001(6)
C19 0.023(7) 0.019(7) 0.012(6) 0.003(6) 0.002(6) 0.009(6)
C20 0.028(9) 0.019(9) 0.017(8) 0.010(6) 0.010(7) 0.011(7)
C21 0.027(9) 0.028(9) 0.035(7) 0.001(8) -0.011(6) 0.006(7)
N2 0.031(10) 0.028(9) 0.021(7) -0.003(7) -0.005(6) 0.021(8)
C22 0.022(8) 0.015(7) 0.010(6) -0.004(5) 0.001(6) 0.009(6)
C23 0.032(9) 0.041(9) 0.029(8) -0.004(7) -0.009(7) 0.024(8)
C24 0.040(10) 0.017(8) 0.033(9) -0.011(7) -0.017(8) 0.016(7)
O1 0.014(7) 0.015(7) 0.019(7) 0.001(6) -0.006(6) 0.010(6)
O2 0.016(6) 0.012(6) 0.013(6) -0.001(5) -0.005(5) 0.007(5)
O3 0.020(8) 0.016(7) 0.016(7) -0.010(6) -0.005(6) 0.013(7)
O4 0.007(6) 0.015(6) 0.013(6) -0.003(5) -0.005(5) 0.004(5)
O5 0.017(7) 0.016(7) 0.019(6) 0.004(6) 0.004(5) 0.006(6)
O6 0.015(6) 0.018(8) 0.014(6) -0.003(5) -0.002(6) 0.009(7)
Fe1 0.0145(14) 0.0126(10) 0.0112(6) 0.0017(15) -0.0014(10) 0.0055(14)

loop_
_atom_type_symbol
_atom_type_description
_atom_type_scat_dispersion_real
_atom_type_scat_dispersion_imag
_atom_type_scat_source
C C 0.0033 0.0016 'International Tables Vol C Tables 4.2.6.8 and 6.1.1.4'
H H 0 0 'International Tables Vol C Tables 4.2.6.8 and 6.1.1.4'
N N 0.0061 0.0033 'International Tables Vol C Tables 4.2.6.8 and 6.1.1.4'
O O 0.0106 0.006 'International Tables Vol C Tables 4.2.6.8 and 6.1.1.4'
Fe Fe 0.3463 0.8444 'International Tables Vol C Tables 4.2.6.8 and 6.1.1.4'

loop_
_geom_angle_atom_site_label_1
_geom_angle_atom_site_label_2
_geom_angle_atom_site_label_3
_geom_angle
_geom_angle_site_symmetry_1
_geom_angle_site_symmetry_3
_geom_angle_publ_flag
O1 C1 C12 124.8(16) . . ?
O1 C1 C2 113.7(16) . . ?
C12 C1 C2 121.5(17) . . ?
O2 C2 C3 125.0(17) . . ?
O2 C2 C1 114.0(18) . . ?
C3 C2 C1 120.9(17) . . ?
C2 C3 C10 116.3(9) . . ?
C2 C3 C4 121.1(16) . . ?
C10 C3 C4 122.4(16) . . ?
C5 C4 C9 120 . . ?
C5 C4 C3 119.1(12) . . ?
C9 C4 C3 120.7(12) . . ?
C4 C5 C6 120 . . ?
C4 C5 H5 120 . . ?
C6 C5 H5 120 . . ?
C7 C6 C5 120 . . ?
C7 C6 H6 120 . . ?
C5 C6 H6 120 . . ?
C6 C7 C8 120 . . ?
C6 C7 H7 120 . . ?
C8 C7 H7 120 . . ?
C9 C8 C7 120 . . ?
C9 C8 H8 120 . . ?
C7 C8 H8 120 . . ?
C8 C9 C4 120 . . ?
C8 C9 H9 120 . . ?
C4 C9 H9 120 . . ?
O3 C10 C3 122.9(16) . . ?
O3 C10 C11 114.6(18) . . ?
C3 C10 C11 122.5(17) . . ?
O4 C11 C12 120.0(16) . . ?
O4 C11 C10 117.2(18) . . ?
C12 C11 C10 122.8(18) . . ?
C11 C12 C1 115.8(9) . . ?
C11 C12 C13 124.3(17) . . ?
C1 C12 C13 119.8(16) . . ?
C14 C13 C18 120 . . ?
C14 C13 C12 118.3(12) . . ?
C18 C13 C12 121.7(12) . . ?
C15 C14 C13 120 . . ?
C15 C14 H14 120 . . ?
C13 C14 H14 120 . . ?
C16 C15 C14 120 . . ?
C16 C15 H15 120 . . ?
C14 C15 H15 120 . . ?
C15 C16 C17 120 . . ?
C15 C16 H16 120 . . ?
C17 C16 H16 120 . . ?
C18 C17 C16 120 . . ?
C18 C17 H17 120 . . ?
C16 C17 H17 120 . . ?
C17 C18 C13 120 . . ?
C17 C18 H18 120 . . ?
C13 C18 H18 120 . . ?
C19 N1 C20 122.7(12) . . ?
C19 N1 C21 120.4(11) . . ?
C20 N1 C21 116.8(10) . . ?
O5 C19 N1 122.2(14) . . ?
O5 C19 H19 118.9 . . ?
N1 C19 H19 118.9 . . ?
N1 C20 H20A 109.5 . . ?
N1 C20 H20B 109.5 . . ?
H20A C20 H20B 109.5 . . ?
N1 C20 H20C 109.5 . . ?
H20A C20 H20C 109.5 . . ?
H20B C20 H20C 109.5 . . ?
N1 C21 H21A 109.5 . . ?
N1 C21 H21B 109.5 . . ?
H21A C21 H21B 109.5 . . ?
N1 C21 H21C 109.5 . . ?
H21A C21 H21C 109.5 . . ?
H21B C21 H21C 109.5 . . ?
C22 N2 C24 121.0(13) . . ?
C22 N2 C23 121.8(13) . . ?
C24 N2 C23 117.1(12) . . ?
O6 C22 N2 125.1(15) . . ?
O6 C22 H22 117.4 . . ?
N2 C22 H22 117.4 . . ?
N2 C23 H23A 109.5 . . ?
N2 C23 H23B 109.5 . . ?
H23A C23 H23B 109.5 . . ?
N2 C23 H23C 109.5 . . ?
H23A C23 H23C 109.5 . . ?
H23B C23 H23C 109.5 . . ?
N2 C24 H24A 109.5 . . ?
N2 C24 H24B 109.5 . . ?
H24A C24 H24B 109.5 . . ?
N2 C24 H24C 109.5 . . ?
H24A C24 H24C 109.5 . . ?
H24B C24 H24C 109.5 . . ?
C1 O1 Fe1 116.2(11) . . ?
C2 O2 Fe1 116.4(13) . . ?
C10 O3 Fe1 114.1(12) . 2_655 ?
C11 O4 Fe1 113.7(12) . 2_655 ?
C19 O5 Fe1 118.9(9) . . ?
C22 O6 Fe1 126.1(10) . . ?
O1 Fe1 O2 79.4(5) . . ?
O1 Fe1 O4 173.6(4) . 3_664 ?
O2 Fe1 O4 96.7(5) . 3_664 ?
O1 Fe1 O3 95.3(5) . 3_664 ?
O2 Fe1 O3 93.9(3) . 3_664 ?
O4 Fe1 O3 79.8(5) 3_664 3_664 ?
O1 Fe1 O6 86.7(5) . . ?
O2 Fe1 O6 163.8(4) . . ?
O4 Fe1 O6 97.9(5) 3_664 . ?
O3 Fe1 O6 95.7(5) 3_664 . ?
O1 Fe1 O5 99.9(5) . . ?
O2 Fe1 O5 91.1(5) . . ?
O4 Fe1 O5 85.1(5) 3_664 . ?
O3 Fe1 O5 164.6(5) 3_664 . ?
O6 Fe1 O5 83.1(4) . . ?

loop_
_geom_bond_atom_site_label_1
_geom_bond_atom_site_label_2
_geom_bond_distance
_geom_bond_site_symmetry_2
_geom_bond_publ_flag
C1 O1 1.31(2) . ?
C1 C12 1.41(2) . ?
C1 C2 1.48(2) . ?
C2 O2 1.29(2) . ?
C2 C3 1.39(3) . ?
C3 C10 1.42(3) . ?
C3 C4 1.493(11) . ?
C4 C5 1.39 . ?
C4 C9 1.39 . ?
C5 C6 1.39 . ?
C5 H5 0.95 . ?
C6 C7 1.39 . ?
C6 H6 0.95 . ?
C7 C8 1.39 . ?
C7 H7 0.95 . ?
C8 C9 1.39 . ?
C8 H8 0.95 . ?
C9 H9 0.95 . ?
C10 O3 1.32(2) . ?
C10 C11 1.42(2) . ?
C11 O4 1.30(2) . ?
C11 C12 1.40(2) . ?
C12 C13 1.489(10) . ?
C13 C14 1.39 . ?
C13 C18 1.39 . ?
C14 C15 1.39 . ?
C14 H14 0.95 . ?
C15 C16 1.39 . ?
C15 H15 0.95 . ?
C16 C17 1.39 . ?
C16 H16 0.95 . ?
C17 C18 1.39 . ?
C17 H17 0.95 . ?
C18 H18 0.95 . ?
N1 C19 1.332(13) . ?
N1 C20 1.441(14) . ?
N1 C21 1.461(15) . ?
C19 O5 1.237(17) . ?
C19 H19 0.95 . ?
C20 H20A 0.98 . ?
C20 H20B 0.98 . ?
C20 H20C 0.98 . ?
C21 H21A 0.98 . ?
C21 H21B 0.98 . ?
C21 H21C 0.98 . ?
N2 C22 1.317(14) . ?
N2 C24 1.444(15) . ?
N2 C23 1.458(15) . ?
C22 O6 1.251(17) . ?
C22 H22 0.95 . ?
C23 H23A 0.98 . ?
C23 H23B 0.98 . ?
C23 H23C 0.98 . ?
C24 H24A 0.98 . ?
C24 H24B 0.98 . ?
C24 H24C 0.98 . ?
O1 Fe1 1.973(12) . ?
O2 Fe1 1.992(12) . ?
O3 Fe1 2.002(12) 2_655 ?
O4 Fe1 1.997(12) 2_655 ?
O5 Fe1 2.127(12) . ?
O6 Fe1 2.083(11) . ?
Fe1 O4 1.997(12) 3_664 ?
Fe1 O3 2.002(12) 3_664 ?
